data_4038422
loop_
_publ_author_name
'Zhao, Hongyan'
'Cao, Lei'
'Huang, Shiqing'
'Ma, Chenxing'
'Chang, Yunhao'
'Feng, Kai'
'Zhao, Liang-Liang'
'Zhao, Peng'
'Yan, Xiaoyu'

_publ_section_title
;
 Synthesis, Structure, and Photophysical Properties of
 <i>m</i>-Phenylene-Embedded Cycloparaphenylene Nanorings.
;
_journal_name_full 'The Journal of organic chemistry'
_journal_paper_doi 10.1021/acs.joc.0c00232
_journal_year 2020
_chemical_formula_moiety '3(C H Cl3), C54 H24 F12'
_chemical_formula_sum 'C57 H27 Cl9 F12'
_chemical_formula_weight 1258.84
_space_group_crystal_system monoclinic
_space_group_IT_number 14
_space_group_name_Hall '-P 2yn'
_space_group_name_H-M_alt 'P 1 21/n 1'
_atom_sites_solution_hydrogens geom
_atom_sites_solution_primary dual
_atom_sites_solution_secondary difmap
_audit_creation_date 2019-05-21
_audit_creation_method
;
Olex2 1.2
(compiled 2018.05.29 svn.r3508 for OlexSys, GUI svn.r5506)
;
_cell_angle_alpha 90.00
_cell_angle_beta 94.355(4)
_cell_angle_gamma 90.00
_cell_formula_units_Z 4
_cell_length_a 7.9861(11)
_cell_length_b 30.620(4)
_cell_length_c 21.680(2)
_cell_measurement_reflns_used 9967
_cell_measurement_temperature 170(2)
_cell_measurement_theta_max 26.936
_cell_measurement_theta_min 2.207
_cell_volume 5286.2(11)
_computing_cell_refinement 'SAINT V8.38A (?, 2016)'
_computing_data_reduction 'SAINT V8.38A (?, 2016)'
_computing_molecular_graphics 'Olex2 (Dolomanov et al., 2009)'
_computing_publication_material 'Olex2 (Dolomanov et al., 2009)'
_computing_structure_refinement 'ShelXL (Sheldrick, 2015)'
_computing_structure_solution 'ShelXT (Sheldrick, 2015)'
_diffrn_ambient_temperature 170.0
_diffrn_measured_fraction_theta_full 0.996
_diffrn_measured_fraction_theta_max 0.996
_diffrn_measurement_device_type 'Bruker APEX-II CCD'
_diffrn_measurement_method '\f and \w scans'
_diffrn_radiation_monochromator graphite
_diffrn_radiation_type MoK\a
_diffrn_radiation_wavelength 0.71073
_diffrn_reflns_av_R_equivalents 0.1179
_diffrn_reflns_av_unetI/netI 0.0891
_diffrn_reflns_limit_h_max 10
_diffrn_reflns_limit_h_min -10
_diffrn_reflns_limit_k_max 39
_diffrn_reflns_limit_k_min -39
_diffrn_reflns_limit_l_max 27
_diffrn_reflns_limit_l_min -28
_diffrn_reflns_number 69503
_diffrn_reflns_theta_full 27.54
_diffrn_reflns_theta_max 27.54
_diffrn_reflns_theta_min 2.21
_diffrn_source 'fine-focus sealed tube'
_diffrn_standards_number 0
_exptl_absorpt_coefficient_mu 0.559
_exptl_absorpt_correction_T_max 0.7456
_exptl_absorpt_correction_T_min 0.5446
_exptl_absorpt_correction_type multi-scan
_exptl_absorpt_process_details
'SADABS-2016/2 (Bruker,2016/2) was used for absorption correction. wR2(int) was 0.1684 before and 0.0994 after correction. The Ratio of minimum to maximum transmission is 0.7304. The \l/2 correction factor is Not present.'
_exptl_crystal_colour 'clear light colourless'
_exptl_crystal_colour_lustre clear
_exptl_crystal_colour_modifier light
_exptl_crystal_colour_primary colourless
_exptl_crystal_density_diffrn 1.582
_exptl_crystal_density_method 'not measured'
_exptl_crystal_description block
_exptl_crystal_F_000 2520
_exptl_crystal_size_max 0.28
_exptl_crystal_size_mid 0.26
_exptl_crystal_size_min 0.16
_refine_diff_density_max 0.852
_refine_diff_density_min -0.809
_refine_diff_density_rms 0.079
_refine_ls_extinction_method none
_refine_ls_goodness_of_fit_ref 1.032
_refine_ls_hydrogen_treatment constr
_refine_ls_matrix_type full
_refine_ls_number_parameters 703
_refine_ls_number_reflns 12168
_refine_ls_number_restraints 0
_refine_ls_restrained_S_all 1.032
_refine_ls_R_factor_all 0.1387
_refine_ls_R_factor_gt 0.0787
_refine_ls_shift/su_max 0.001
_refine_ls_shift/su_mean 0.000
_refine_ls_structure_factor_coef Fsqd
_refine_ls_weighting_details 'calc w=1/[\s^2^(Fo^2^)+(0.0367P)^2^+14.1450P] where P=(Fo^2^+2Fc^2^)/3'
_refine_ls_weighting_scheme calc
_refine_ls_wR_factor_gt 0.1504
_refine_ls_wR_factor_ref 0.1749
_reflns_number_gt 7542
_reflns_number_total 12168
_reflns_threshold_expression >2sigma(I)
_cod_data_source_file jo0c00232_si_004.cif
_cod_data_source_block mo_zhy2019052106_0m
_cod_database_code 4038422
_olex2_refinement_description
;
1. Fixed Uiso
 At 1.2 times of:
  All C(H) groups
2.a Ternary CH refined with riding coordinates:
 C024(H024), C025(H025), C026(H026)
2.b Aromatic/amide H refined with riding coordinates:
 C010(H010), C011(H011), C012(H012), C014(H014), C016(H016), C01D(H01D),
 C01E(H01E), C01K(H01K), C01L(H01L), C01M(H01M), C01P(H01P), C01Q(H01Q),
 C01R(H01R), C01S(H01S), C01T(H01T), C01U(H01U), C01V(H01V), C01W(H01W),
 C01X(H01X), C01Y(H01Y), C020(H020), C021(H021), C022(H022), C023(H023)
;
_olex2_submission_special_instructions 'No special instructions were received'

loop_
_space_group_symop_id
_space_group_symop_operation_xyz
1 'x, y, z'
2 '-x+1/2, y+1/2, -z+1/2'
3 '-x, -y, -z'
4 'x-1/2, -y-1/2, z-1/2'

loop_
_atom_site_label
_atom_site_type_symbol
_atom_site_fract_x
_atom_site_fract_y
_atom_site_fract_z
_atom_site_U_iso_or_equiv
_atom_site_adp_type
_atom_site_occupancy
_atom_site_calc_flag
_atom_site_disorder_assembly
_atom_site_disorder_group
_atom_site_refinement_flags_posn
Cl01 Cl 0.3850(2) 0.55017(4) 0.69482(7) 0.0680(4) Uani 1 d . . .
Cl02 Cl 0.38179(19) 0.81422(5) 0.75862(7) 0.0657(4) Uani 1 d . . .
Cl03 Cl 0.08915(18) 0.60291(5) 0.69932(7) 0.0650(4) Uani 1 d . . .
Cl04 Cl 0.3687(2) 0.63415(5) 0.63558(6) 0.0723(4) Uani 1 d . . .
Cl05 Cl 0.3021(2) 0.68789(5) 0.81602(7) 0.0727(5) Uani 1 d . . .
Cl06 Cl 0.3380(3) 0.60280(5) 0.86964(7) 0.0907(6) Uani 1 d . . .
Cl07 Cl 0.2507(3) 0.67517(8) 0.94431(8) 0.1085(7) Uani 1 d . . .
Cl08 Cl 0.4177(3) 0.79771(7) 0.88892(8) 0.1100(8) Uani 1 d . . .
Cl09 Cl 0.6237(3) 0.86153(6) 0.83639(10) 0.1117(8) Uani 1 d . . .
F00A F 0.0578(3) 0.53506(7) 0.81930(10) 0.0335(5) Uani 1 d . . .
F00B F 0.0314(3) 0.41280(7) 0.94832(10) 0.0358(6) Uani 1 d . . .
F00C F -0.3272(3) 0.53110(7) 0.97212(10) 0.0346(5) Uani 1 d . . .
F00D F -0.2091(3) 0.45239(7) 1.00836(9) 0.0365(6) Uani 1 d . . .
F00E F 1.1419(3) 0.46422(7) 0.60724(11) 0.0371(6) Uani 1 d . . .
F00F F 1.3143(3) 0.51984(8) 0.54027(11) 0.0389(6) Uani 1 d . . .
F00G F 1.1710(3) 0.59449(8) 0.49601(11) 0.0397(6) Uani 1 d . . .
F00H F 0.6731(3) 0.55645(8) 0.58367(12) 0.0409(6) Uani 1 d . . .
F00I F -0.2710(3) 0.86474(7) 0.67680(11) 0.0390(6) Uani 1 d . . .
F00J F 0.1128(3) 0.87171(7) 0.52556(11) 0.0406(6) Uani 1 d . . .
F00K F -0.1362(3) 0.90730(7) 0.58448(12) 0.0432(6) Uani 1 d . . .
F00L F 0.1037(3) 0.74906(7) 0.65499(12) 0.0498(7) Uani 1 d . . .
C00M C 0.0544(5) 0.47337(11) 0.88240(16) 0.0246(8) Uani 1 d . . .
C00N C 0.5903(5) 0.45033(11) 0.72632(17) 0.0255(8) Uani 1 d . . .
C00O C -0.2030(5) 0.51330(11) 0.94203(16) 0.0233(8) Uani 1 d . . .
C00P C -0.2405(5) 0.66384(12) 0.82247(17) 0.0257(8) Uani 1 d . . .
C00Q C 0.9009(5) 0.50835(12) 0.59712(17) 0.0265(8) Uani 1 d . . .
C00R C -0.0217(5) 0.45302(11) 0.92978(16) 0.0254(8) Uani 1 d . . .
C00S C 0.4648(5) 0.44633(11) 0.77329(17) 0.0245(8) Uani 1 d . . .
C00T C -0.1470(5) 0.47256(12) 0.96039(15) 0.0255(8) Uani 1 d . . .
C00U C -0.0118(5) 0.51424(12) 0.86614(16) 0.0247(8) Uani 1 d . . .
C00V C 1.0655(5) 0.50090(12) 0.58514(17) 0.0271(9) Uani 1 d . . .
C00W C -0.1396(5) 0.53541(11) 0.89346(16) 0.0247(8) Uani 1 d . . .
C00X C 0.2019(5) 0.45755(11) 0.85048(16) 0.0259(8) Uani 1 d . . .
C00Y C 0.8026(5) 0.48160(12) 0.63912(17) 0.0264(8) Uani 1 d . . .
C00Z C -0.1545(5) 0.77754(12) 0.71739(18) 0.0287(9) Uani 1 d . . .
C010 C 0.5383(5) 0.45085(12) 0.66402(17) 0.0278(8) Uani 1 d . . .
H010 H 0.4295 0.4404 0.6507 0.033 Uiso 1 calc . . R
C011 C -0.3303(5) 0.71668(12) 0.73826(17) 0.0281(9) Uani 1 d . . .
H011 H -0.4243 0.6987 0.7265 0.034 Uiso 1 calc . . R
C012 C -0.2447(5) 0.58557(12) 0.80915(18) 0.0290(9) Uani 1 d . . .
H012 H -0.2637 0.5609 0.7830 0.035 Uiso 1 calc . . R
C013 C -0.2322(5) 0.70748(12) 0.79245(17) 0.0251(8) Uani 1 d . . .
C014 C -0.2928(5) 0.75164(12) 0.70120(18) 0.0293(9) Uani 1 d . . .
H014 H -0.3621 0.7578 0.6647 0.035 Uiso 1 calc . . R
C015 C -0.0751(5) 0.86814(11) 0.60260(17) 0.0271(9) Uani 1 d . . .
C016 C 0.8624(5) 0.47640(12) 0.70051(18) 0.0279(8) Uani 1 d . . .
H016 H 0.9757 0.4835 0.7131 0.033 Uiso 1 calc . . R
C017 C -0.0843(5) 0.80581(12) 0.66961(17) 0.0277(9) Uani 1 d . . .
C018 C 0.9156(5) 0.57693(12) 0.53825(17) 0.0282(9) Uani 1 d . . .
C019 C 1.1556(5) 0.52917(13) 0.55150(17) 0.0287(9) Uani 1 d . . .
C01A C 0.8324(5) 0.54663(12) 0.57149(18) 0.0290(9) Uani 1 d . . .
C01B C -0.1429(5) 0.84624(12) 0.64988(17) 0.0268(8) Uani 1 d . . .
C01C C 0.4930(5) 0.72787(12) 0.51687(17) 0.0271(8) Uani 1 d . . .
C01D C -0.2021(5) 0.65775(12) 0.88530(17) 0.0301(9) Uani 1 d . . .
H01D H -0.1919 0.6824 0.9119 0.036 Uiso 1 calc . . R
C01E C 0.1890(5) 0.42709(12) 0.80278(18) 0.0277(8) Uani 1 d . . .
H01E H 0.0905 0.4098 0.7964 0.033 Uiso 1 calc . . R
C01F C 0.0533(5) 0.84984(12) 0.57270(17) 0.0273(8) Uani 1 d . . .
C01G C 0.1171(5) 0.80893(12) 0.58853(17) 0.0273(8) Uani 1 d . . .
C01H C 0.6214(5) 0.69316(12) 0.51054(17) 0.0278(9) Uani 1 d . . .
C01I C -0.1939(5) 0.57967(12) 0.87132(17) 0.0261(8) Uani 1 d . . .
C01J C 1.0796(5) 0.56726(13) 0.52855(17) 0.0287(9) Uani 1 d . . .
C01K C -0.1783(5) 0.61597(12) 0.90999(17) 0.0277(9) Uani 1 d . . .
H01K H -0.1515 0.6123 0.9531 0.033 Uiso 1 calc . . R
C01L C 0.6432(5) 0.46648(12) 0.62048(17) 0.0290(9) Uani 1 d . . .
H01L H 0.6054 0.4668 0.5779 0.035 Uiso 1 calc . . R
C01M C 0.4135(5) 0.79741(12) 0.56072(17) 0.0286(9) Uani 1 d . . .
H01M H 0.4455 0.8252 0.5773 0.034 Uiso 1 calc . . R
C01N C 0.8291(5) 0.61904(12) 0.52059(17) 0.0293(9) Uani 1 d . . .
C01O C 0.2470(5) 0.78527(12) 0.55610(18) 0.0281(9) Uani 1 d . . .
C01P C 0.3184(5) 0.42188(12) 0.76465(18) 0.0286(9) Uani 1 d . . .
H01P H 0.3071 0.4012 0.7319 0.034 Uiso 1 calc . . R
C01Q C -0.0675(5) 0.77172(13) 0.77470(18) 0.0325(9) Uani 1 d . . .
H01Q H 0.0188 0.7916 0.7884 0.039 Uiso 1 calc . . R
C01R C -0.1067(5) 0.73700(12) 0.81183(18) 0.0305(9) Uani 1 d . . .
H01R H -0.0471 0.7333 0.8511 0.037 Uiso 1 calc . . R
C01S C -0.2676(5) 0.62707(12) 0.78532(17) 0.0280(9) Uani 1 d . . .
H01S H -0.3025 0.6306 0.7427 0.034 Uiso 1 calc . . R
C01T C 0.5345(5) 0.76924(12) 0.54122(17) 0.0278(8) Uani 1 d . . .
H01T H 0.6488 0.7782 0.5444 0.033 Uiso 1 calc . . R
C01U C 0.3527(5) 0.47973(13) 0.86280(18) 0.0318(9) Uani 1 d . . .
H01U H 0.3670 0.4987 0.8975 0.038 Uiso 1 calc . . R
C01V C 0.4811(5) 0.47416(13) 0.82458(17) 0.0310(9) Uani 1 d . . .
H01V H 0.5833 0.4896 0.8333 0.037 Uiso 1 calc . . R
C01W C 0.7567(5) 0.46087(12) 0.74367(18) 0.0291(9) Uani 1 d . . .
H01W H 0.7987 0.4574 0.7856 0.035 Uiso 1 calc . . R
C01X C 0.7705(5) 0.69337(12) 0.54745(19) 0.0320(9) Uani 1 d . . .
H01X H 0.8026 0.7190 0.5699 0.038 Uiso 1 calc . . R
C01Y C 0.8741(5) 0.65703(13) 0.55243(19) 0.0309(9) Uani 1 d . . .
H01Y H 0.9765 0.6582 0.5778 0.037 Uiso 1 calc . . R
C01Z C 0.0455(5) 0.78905(12) 0.63754(19) 0.0315(9) Uani 1 d . . .
C020 C 0.3236(5) 0.71786(13) 0.5078(2) 0.0357(10) Uani 1 d . . .
H020 H 0.2900 0.6913 0.4879 0.043 Uiso 1 calc . . R
C021 C 0.5842(6) 0.65596(13) 0.47417(19) 0.0360(10) Uani 1 d . . .
H021 H 0.4881 0.6559 0.4455 0.043 Uiso 1 calc . . R
C022 C 0.6863(6) 0.61946(13) 0.47966(19) 0.0361(10) Uani 1 d . . .
H022 H 0.6586 0.5944 0.4552 0.043 Uiso 1 calc . . R
C023 C 0.2028(6) 0.74602(14) 0.5272(2) 0.0378(10) Uani 1 d . . .
H023 H 0.0875 0.7384 0.5206 0.045 Uiso 1 calc . . R
C024 C 0.3076(6) 0.60351(14) 0.69833(19) 0.0415(11) Uani 1 d . . .
H024 H 0.3562 0.6174 0.7374 0.050 Uiso 1 calc . . R
C025 C 0.5225(6) 0.81215(14) 0.8246(2) 0.0464(12) Uani 1 d . . .
H025 H 0.6088 0.7893 0.8181 0.056 Uiso 1 calc . . R
C026 C 0.3166(19) 0.6540(3) 0.8784(4) 0.190(7) Uani 1 d . . .
H026 H 0.4385 0.6597 0.8895 0.228 Uiso 1 calc . . R

loop_
_atom_site_aniso_label
_atom_site_aniso_U_11
_atom_site_aniso_U_22
_atom_site_aniso_U_33
_atom_site_aniso_U_23
_atom_site_aniso_U_13
_atom_site_aniso_U_12
Cl01 0.0774(11) 0.0571(8) 0.0657(9) -0.0138(7) -0.0203(8) 0.0199(7)
Cl02 0.0564(9) 0.0667(8) 0.0742(9) 0.0085(7) 0.0069(7) 0.0208(7)
Cl03 0.0502(9) 0.0855(10) 0.0603(8) 0.0091(7) 0.0119(7) 0.0085(7)
Cl04 0.0776(11) 0.0894(11) 0.0497(8) 0.0156(7) 0.0031(7) -0.0268(8)
Cl05 0.0895(12) 0.0553(8) 0.0776(10) 0.0035(7) 0.0339(9) 0.0209(8)
Cl06 0.1564(19) 0.0563(9) 0.0619(9) 0.0070(7) 0.0250(11) -0.0075(10)
Cl07 0.1007(15) 0.170(2) 0.0560(9) -0.0418(11) 0.0170(9) 0.0355(14)
Cl08 0.149(2) 0.1226(15) 0.0638(10) 0.0005(10) 0.0457(12) -0.0503(14)
Cl09 0.158(2) 0.0648(10) 0.1145(15) -0.0094(10) 0.0225(14) -0.0573(12)
F00A 0.0357(14) 0.0323(12) 0.0337(12) 0.0154(9) 0.0119(11) 0.0017(10)
F00B 0.0494(16) 0.0246(11) 0.0327(12) 0.0085(9) -0.0021(11) -0.0022(10)
F00C 0.0371(14) 0.0372(12) 0.0309(12) -0.0002(10) 0.0108(11) -0.0043(10)
F00D 0.0522(16) 0.0353(12) 0.0226(11) 0.0074(9) 0.0070(11) -0.0152(11)
F00E 0.0275(13) 0.0394(13) 0.0436(14) -0.0003(11) -0.0024(11) 0.0145(10)
F00F 0.0177(12) 0.0578(15) 0.0416(13) -0.0032(11) 0.0043(10) 0.0111(11)
F00G 0.0337(14) 0.0473(14) 0.0395(13) 0.0014(11) 0.0122(11) -0.0015(11)
F00H 0.0243(14) 0.0401(13) 0.0598(16) 0.0087(11) 0.0137(12) 0.0141(10)
F00I 0.0372(15) 0.0362(13) 0.0454(14) 0.0025(10) 0.0150(12) 0.0164(11)
F00J 0.0480(16) 0.0360(13) 0.0396(13) 0.0174(10) 0.0149(12) 0.0016(11)
F00K 0.0531(17) 0.0254(12) 0.0517(15) 0.0132(11) 0.0080(13) 0.0178(11)
F00L 0.0636(19) 0.0318(13) 0.0581(16) 0.0219(12) 0.0315(14) 0.0274(12)
C00M 0.026(2) 0.0253(18) 0.0213(18) 0.0014(14) -0.0054(16) -0.0059(16)
C00N 0.024(2) 0.0211(18) 0.030(2) -0.0020(15) -0.0031(17) 0.0010(15)
C00O 0.023(2) 0.0281(19) 0.0184(17) -0.0009(14) -0.0022(15) -0.0078(16)
C00P 0.023(2) 0.0263(19) 0.0277(19) 0.0058(15) 0.0045(16) 0.0024(16)
C00Q 0.026(2) 0.0291(19) 0.0240(19) -0.0073(15) -0.0008(16) 0.0064(16)
C00R 0.032(2) 0.0195(17) 0.0226(18) 0.0035(14) -0.0077(16) -0.0064(16)
C00S 0.020(2) 0.0231(18) 0.0296(19) 0.0028(15) -0.0023(16) 0.0016(15)
C00T 0.034(2) 0.0259(18) 0.0155(16) 0.0047(14) -0.0042(16) -0.0148(16)
C00U 0.025(2) 0.0266(19) 0.0220(18) 0.0063(15) 0.0004(16) -0.0071(16)
C00V 0.022(2) 0.032(2) 0.0261(19) -0.0082(16) -0.0061(16) 0.0111(16)
C00W 0.024(2) 0.0255(18) 0.0239(18) 0.0031(15) -0.0024(16) -0.0073(15)
C00X 0.030(2) 0.0247(18) 0.0225(18) 0.0040(14) -0.0033(16) -0.0021(16)
C00Y 0.021(2) 0.0270(19) 0.031(2) -0.0046(15) 0.0003(16) 0.0068(16)
C00Z 0.031(2) 0.0257(19) 0.030(2) 0.0058(15) 0.0105(17) 0.0101(17)
C010 0.021(2) 0.033(2) 0.029(2) -0.0069(16) -0.0047(16) 0.0003(16)
C011 0.023(2) 0.033(2) 0.028(2) 0.0030(16) 0.0030(17) 0.0038(16)
C012 0.031(2) 0.0281(19) 0.028(2) 0.0037(16) -0.0018(17) -0.0016(17)
C013 0.020(2) 0.0311(19) 0.0251(19) 0.0052(15) 0.0082(16) 0.0073(16)
C014 0.027(2) 0.034(2) 0.0275(19) 0.0058(16) 0.0058(17) 0.0099(17)
C015 0.029(2) 0.0198(18) 0.032(2) 0.0045(15) 0.0005(17) 0.0078(16)
C016 0.019(2) 0.0276(19) 0.036(2) -0.0023(16) -0.0041(17) 0.0032(16)
C017 0.031(2) 0.0248(19) 0.029(2) 0.0062(15) 0.0100(17) 0.0052(16)
C018 0.030(2) 0.0272(19) 0.0275(19) -0.0056(16) 0.0027(17) 0.0059(17)
C019 0.017(2) 0.042(2) 0.0263(19) -0.0099(17) 0.0005(16) 0.0051(17)
C01A 0.017(2) 0.034(2) 0.037(2) -0.0047(17) 0.0040(17) 0.0108(16)
C01B 0.023(2) 0.0275(19) 0.030(2) -0.0032(16) 0.0055(17) 0.0068(16)
C01C 0.029(2) 0.030(2) 0.0229(18) 0.0030(15) 0.0104(16) 0.0020(17)
C01D 0.035(2) 0.030(2) 0.0258(19) -0.0017(16) 0.0056(17) 0.0041(17)
C01E 0.024(2) 0.0232(18) 0.035(2) -0.0010(16) -0.0043(17) -0.0042(16)
C01F 0.030(2) 0.0265(19) 0.0255(19) 0.0070(15) 0.0030(17) -0.0005(16)
C01G 0.026(2) 0.0278(19) 0.029(2) 0.0041(15) 0.0068(17) 0.0059(16)
C01H 0.024(2) 0.032(2) 0.029(2) 0.0038(16) 0.0126(17) 0.0039(16)
C01I 0.020(2) 0.031(2) 0.0288(19) 0.0042(16) 0.0073(16) -0.0021(16)
C01J 0.024(2) 0.039(2) 0.0234(19) -0.0075(16) 0.0036(16) -0.0001(17)
C01K 0.027(2) 0.035(2) 0.0213(18) 0.0064(15) 0.0038(16) 0.0033(17)
C01L 0.025(2) 0.037(2) 0.0236(19) -0.0053(16) -0.0054(16) 0.0039(17)
C01M 0.035(3) 0.0220(18) 0.029(2) 0.0064(15) 0.0087(18) 0.0015(17)
C01N 0.028(2) 0.033(2) 0.028(2) 0.0003(16) 0.0081(17) 0.0061(17)
C01O 0.032(2) 0.0243(19) 0.030(2) 0.0055(15) 0.0115(17) 0.0056(16)
C01P 0.029(2) 0.0260(19) 0.031(2) -0.0059(16) -0.0017(17) 0.0009(16)
C01Q 0.033(2) 0.031(2) 0.033(2) 0.0013(17) 0.0073(19) 0.0012(18)
C01R 0.030(2) 0.034(2) 0.027(2) 0.0063(16) 0.0019(17) -0.0006(18)
C01S 0.025(2) 0.035(2) 0.0236(19) 0.0044(16) 0.0004(16) -0.0001(17)
C01T 0.022(2) 0.029(2) 0.033(2) 0.0065(16) 0.0080(17) -0.0021(16)
C01U 0.034(2) 0.037(2) 0.0232(19) -0.0058(16) -0.0060(17) -0.0055(18)
C01V 0.025(2) 0.039(2) 0.027(2) -0.0042(17) -0.0059(17) -0.0089(18)
C01W 0.026(2) 0.031(2) 0.028(2) 0.0007(16) -0.0063(17) 0.0000(17)
C01X 0.030(2) 0.028(2) 0.039(2) -0.0032(17) 0.0065(19) 0.0006(17)
C01Y 0.017(2) 0.037(2) 0.039(2) -0.0013(18) 0.0014(17) 0.0004(17)
C01Z 0.036(2) 0.0227(19) 0.037(2) 0.0094(16) 0.0080(19) 0.0122(17)
C020 0.028(2) 0.034(2) 0.046(3) -0.0111(18) 0.008(2) -0.0009(18)
C021 0.036(3) 0.042(2) 0.030(2) -0.0062(18) -0.0019(19) 0.0139(19)
C022 0.039(3) 0.035(2) 0.034(2) -0.0081(18) -0.003(2) 0.0092(19)
C023 0.025(2) 0.040(2) 0.049(3) -0.005(2) 0.010(2) 0.0021(19)
C024 0.052(3) 0.045(2) 0.028(2) -0.0007(18) 0.004(2) 0.002(2)
C025 0.053(3) 0.034(2) 0.055(3) -0.003(2) 0.021(2) 0.004(2)
C026 0.415(19) 0.094(6) 0.078(5) 0.022(4) 0.136(9) 0.112(9)

loop_
_atom_type_symbol
_atom_type_description
_atom_type_scat_dispersion_real
_atom_type_scat_dispersion_imag
_atom_type_scat_source
C C 0.0033 0.0016 'International Tables Vol C Tables 4.2.6.8 and 6.1.1.4'
H H 0.0000 0.0000 'International Tables Vol C Tables 4.2.6.8 and 6.1.1.4'
Cl Cl 0.1484 0.1585 'International Tables Vol C Tables 4.2.6.8 and 6.1.1.4'
F F 0.0171 0.0103 'International Tables Vol C Tables 4.2.6.8 and 6.1.1.4'

loop_
_geom_angle_atom_site_label_1
_geom_angle_atom_site_label_2
_geom_angle_atom_site_label_3
_geom_angle
_geom_angle_site_symmetry_1
_geom_angle_site_symmetry_3
_geom_angle_publ_flag
C00R C00M C00U 114.4(3) . . ?
C00R C00M C00X 127.3(3) . . ?
C00U C00M C00X 118.2(3) . . ?
C010 C00N C00S 120.1(3) . . ?
C010 C00N C01W 118.1(4) . . ?
C01W C00N C00S 120.9(3) . . ?
F00C C00O C00T 117.6(3) . . ?
F00C C00O C00W 119.9(3) . . ?
C00T C00O C00W 122.4(4) . . ?
C01D C00P C013 122.4(3) . . ?
C01D C00P C01S 118.2(3) . . ?
C01S C00P C013 118.9(3) . . ?
C00V C00Q C00Y 125.3(3) . . ?
C00V C00Q C01A 114.6(4) . . ?
C01A C00Q C00Y 119.8(3) . . ?
F00B C00R C00M 119.1(3) . . ?
F00B C00R C00T 118.3(3) . . ?
C00T C00R C00M 122.6(3) . . ?
C01P C00S C00N 123.8(3) . . ?
C01P C00S C01V 117.5(4) . . ?
C01V C00S C00N 117.9(3) . . ?
F00D C00T C00O 120.9(4) . . ?
F00D C00T C00R 120.0(3) . . ?
C00O C00T C00R 119.1(3) . . ?
F00A C00U C00M 116.3(3) . . ?
F00A C00U C00W 117.4(3) . . ?
C00W C00U C00M 126.3(3) . . ?
F00E C00V C00Q 118.9(4) . . ?
F00E C00V C019 118.2(3) . . ?
C019 C00V C00Q 122.9(4) . . ?
C00O C00W C01I 125.2(3) . . ?
C00U C00W C00O 115.0(3) . . ?
C00U C00W C01I 119.7(3) . . ?
C01E C00X C00M 123.1(3) . . ?
C01E C00X C01U 119.0(4) . . ?
C01U C00X C00M 117.1(3) . . ?
C016 C00Y C00Q 119.3(3) . . ?
C01L C00Y C00Q 121.3(3) . . ?
C01L C00Y C016 118.9(4) . . ?
C014 C00Z C017 119.4(4) . . ?
C014 C00Z C01Q 119.3(4) . . ?
C01Q C00Z C017 120.5(4) . . ?
C00N C010 H010 119.5 . . ?
C00N C010 C01L 120.9(4) . . ?
C01L C010 H010 119.5 . . ?
C013 C011 H011 119.5 . . ?
C014 C011 H011 119.5 . . ?
C014 C011 C013 120.9(4) . . ?
C01I C012 H012 119.9 . . ?
C01S C012 H012 119.9 . . ?
C01S C012 C01I 120.3(4) . . ?
C011 C013 C00P 120.6(4) . . ?
C01R C013 C00P 120.4(3) . . ?
C01R C013 C011 118.1(3) . . ?
C00Z C014 C011 120.0(4) . . ?
C00Z C014 H014 120.0 . . ?
C011 C014 H014 120.0 . . ?
F00K C015 C01B 120.1(3) . . ?
F00K C015 C01F 119.6(3) . . ?
C01B C015 C01F 120.3(3) . . ?
C00Y C016 H016 119.9 . . ?
C00Y C016 C01W 120.1(4) . . ?
C01W C016 H016 119.9 . . ?
C01B C017 C00Z 126.8(3) . . ?
C01B C017 C01Z 115.1(3) . . ?
C01Z C017 C00Z 117.8(3) . . ?
C01A C018 C01N 118.8(3) . . ?
C01J C018 C01A 116.0(3) . . ?
C01J C018 C01N 124.9(4) . . ?
F00F C019 C00V 120.3(3) . . ?
F00F C019 C01J 120.5(4) . . ?
C00V C019 C01J 119.2(4) . . ?
F00H C01A C00Q 117.1(3) . . ?
F00H C01A C018 116.8(3) . . ?
C018 C01A C00Q 125.9(4) . . ?
F00I C01B C015 118.5(3) . . ?
F00I C01B C017 119.7(3) . . ?
C015 C01B C017 121.8(3) . . ?
C01T C01C C01H 122.3(4) . . ?
C020 C01C C01H 120.0(3) . . ?
C020 C01C C01T 117.0(3) . . ?
C00P C01D H01D 119.5 . . ?
C00P C01D C01K 121.0(3) . . ?
C01K C01D H01D 119.5 . . ?
C00X C01E H01E 119.8 . . ?
C01P C01E C00X 120.4(4) . . ?
C01P C01E H01E 119.8 . . ?
F00J C01F C015 118.5(3) . . ?
F00J C01F C01G 119.7(3) . . ?
C015 C01F C01G 121.7(3) . . ?
C01F C01G C01O 125.5(3) . . ?
C01Z C01G C01F 115.0(3) . . ?
C01Z C01G C01O 119.5(3) . . ?
C01X C01H C01C 120.8(4) . . ?
C01X C01H C021 117.7(4) . . ?
C021 C01H C01C 120.8(4) . . ?
C012 C01I C00W 119.1(3) . . ?
C012 C01I C01K 119.1(3) . . ?
C01K C01I C00W 121.4(3) . . ?
F00G C01J C018 120.6(4) . . ?
F00G C01J C019 118.0(3) . . ?
C018 C01J C019 121.4(4) . . ?
C01D C01K H01K 120.1 . . ?
C01I C01K C01D 119.9(3) . . ?
C01I C01K H01K 120.1 . . ?
C00Y C01L C010 120.2(4) . . ?
C00Y C01L H01L 119.9 . . ?
C010 C01L H01L 119.9 . . ?
C01O C01M H01M 119.9 . . ?
C01O C01M C01T 120.1(4) . . ?
C01T C01M H01M 119.9 . . ?
C01Y C01N C018 119.8(4) . . ?
C01Y C01N C022 118.6(4) . . ?
C022 C01N C018 120.7(4) . . ?
C01M C01O C01G 122.6(4) . . ?
C01M C01O C023 118.5(4) . . ?
C023 C01O C01G 118.3(4) . . ?
C00S C01P H01P 119.4 . . ?
C01E C01P C00S 121.2(3) . . ?
C01E C01P H01P 119.4 . . ?
C00Z C01Q H01Q 120.0 . . ?
C01R C01Q C00Z 120.0(4) . . ?
C01R C01Q H01Q 120.0 . . ?
C013 C01R H01R 119.6 . . ?
C01Q C01R C013 120.9(4) . . ?
C01Q C01R H01R 119.6 . . ?
C00P C01S H01S 119.4 . . ?
C012 C01S C00P 121.2(4) . . ?
C012 C01S H01S 119.4 . . ?
C01C C01T H01T 119.1 . . ?
C01M C01T C01C 121.8(4) . . ?
C01M C01T H01T 119.1 . . ?
C00X C01U H01U 120.1 . . ?
C01V C01U C00X 119.8(4) . . ?
C01V C01U H01U 120.1 . . ?
C00S C01V H01V 119.2 . . ?
C01U C01V C00S 121.7(4) . . ?
C01U C01V H01V 119.2 . . ?
C00N C01W H01W 119.6 . . ?
C016 C01W C00N 120.9(4) . . ?
C016 C01W H01W 119.6 . . ?
C01H C01X H01X 119.2 . . ?
C01H C01X C01Y 121.6(4) . . ?
C01Y C01X H01X 119.2 . . ?
C01N C01Y H01Y 119.9 . . ?
C01X C01Y C01N 120.3(4) . . ?
C01X C01Y H01Y 119.9 . . ?
F00L C01Z C017 116.6(3) . . ?
F00L C01Z C01G 117.3(3) . . ?
C01G C01Z C017 126.1(3) . . ?
C01C C020 H020 119.5 . . ?
C023 C020 C01C 121.0(4) . . ?
C023 C020 H020 119.5 . . ?
C01H C021 H021 119.7 . . ?
C022 C021 C01H 120.6(4) . . ?
C022 C021 H021 119.7 . . ?
C01N C022 H022 119.6 . . ?
C021 C022 C01N 120.8(4) . . ?
C021 C022 H022 119.6 . . ?
C01O C023 H023 119.4 . . ?
C020 C023 C01O 121.2(4) . . ?
C020 C023 H023 119.4 . . ?
Cl01 C024 Cl04 110.2(2) . . ?
Cl01 C024 H024 108.5 . . ?
Cl03 C024 Cl01 110.3(3) . . ?
Cl03 C024 Cl04 110.6(3) . . ?
Cl03 C024 H024 108.5 . . ?
Cl04 C024 H024 108.5 . . ?
Cl02 C025 H025 108.4 . . ?
Cl08 C025 Cl02 110.3(3) . . ?
Cl08 C025 H025 108.4 . . ?
Cl09 C025 Cl02 110.7(3) . . ?
Cl09 C025 Cl08 110.7(3) . . ?
Cl09 C025 H025 108.4 . . ?
Cl05 C026 H026 95.2 . . ?
Cl06 C026 Cl05 120.5(5) . . ?
Cl06 C026 Cl07 121.5(5) . . ?
Cl06 C026 H026 95.2 . . ?
Cl07 C026 Cl05 115.5(4) . . ?
Cl07 C026 H026 95.2 . . ?

loop_
_geom_bond_atom_site_label_1
_geom_bond_atom_site_label_2
_geom_bond_distance
_geom_bond_site_symmetry_2
_geom_bond_publ_flag
Cl01 C024 1.750(5) . ?
Cl02 C025 1.752(6) . ?
Cl03 C024 1.747(5) . ?
Cl04 C024 1.752(4) . ?
Cl05 C026 1.702(7) . ?
Cl06 C026 1.589(8) . ?
Cl07 C026 1.689(6) . ?
Cl08 C025 1.737(5) . ?
Cl09 C025 1.724(5) . ?
F00A C00U 1.354(4) . ?
F00B C00R 1.354(4) . ?
F00C C00O 1.344(4) . ?
F00D C00T 1.337(4) . ?
F00E C00V 1.349(4) . ?
F00F C019 1.339(4) . ?
F00G C01J 1.343(4) . ?
F00H C01A 1.353(4) . ?
F00I C01B 1.341(4) . ?
F00J C01F 1.339(4) . ?
F00K C015 1.342(4) . ?
F00L C01Z 1.353(4) . ?
C00M C00R 1.381(5) . ?
C00M C00U 1.394(5) . ?
C00M C00X 1.492(5) . ?
C00N C00S 1.487(5) . ?
C00N C010 1.383(5) . ?
C00N C01W 1.391(5) . ?
C00O C00T 1.374(5) . ?
C00O C00W 1.380(5) . ?
C00P C013 1.490(5) . ?
C00P C01D 1.386(5) . ?
C00P C01S 1.392(5) . ?
C00Q C00V 1.378(5) . ?
C00Q C00Y 1.492(5) . ?
C00Q C01A 1.391(5) . ?
C00R C00T 1.378(6) . ?
C00S C01P 1.389(5) . ?
C00S C01V 1.399(5) . ?
C00U C00W 1.380(5) . ?
C00V C019 1.371(6) . ?
C00W C01I 1.491(5) . ?
C00X C01E 1.390(5) . ?
C00X C01U 1.391(6) . ?
C00Y C016 1.389(5) . ?
C00Y C01L 1.385(5) . ?
C00Z C014 1.384(6) . ?
C00Z C017 1.491(5) . ?
C00Z C01Q 1.388(6) . ?
C010 H010 0.9500 . ?
C010 C01L 1.394(5) . ?
C011 H011 0.9500 . ?
C011 C013 1.391(5) . ?
C011 C014 1.385(5) . ?
C012 H012 0.9500 . ?
C012 C01I 1.390(5) . ?
C012 C01S 1.379(5) . ?
C013 C01R 1.390(6) . ?
C014 H014 0.9500 . ?
C015 C01B 1.370(5) . ?
C015 C01F 1.374(5) . ?
C016 H016 0.9500 . ?
C016 C01W 1.391(6) . ?
C017 C01B 1.380(5) . ?
C017 C01Z 1.389(5) . ?
C018 C01A 1.376(6) . ?
C018 C01J 1.374(5) . ?
C018 C01N 1.499(5) . ?
C019 C01J 1.389(6) . ?
C01C C01H 1.490(5) . ?
C01C C01T 1.403(5) . ?
C01C C020 1.387(6) . ?
C01D H01D 0.9500 . ?
C01D C01K 1.394(5) . ?
C01E H01E 0.9500 . ?
C01E C01P 1.381(6) . ?
C01F C01G 1.385(5) . ?
C01G C01O 1.485(5) . ?
C01G C01Z 1.385(5) . ?
C01H C01X 1.383(6) . ?
C01H C021 1.404(6) . ?
C01I C01K 1.392(5) . ?
C01K H01K 0.9500 . ?
C01L H01L 0.9500 . ?
C01M H01M 0.9500 . ?
C01M C01O 1.377(6) . ?
C01M C01T 1.385(5) . ?
C01N C01Y 1.386(5) . ?
C01N C022 1.391(6) . ?
C01O C023 1.389(6) . ?
C01P H01P 0.9500 . ?
C01Q H01Q 0.9500 . ?
C01Q C01R 1.383(5) . ?
C01R H01R 0.9500 . ?
C01S H01S 0.9500 . ?
C01T H01T 0.9500 . ?
C01U H01U 0.9500 . ?
C01U C01V 1.377(6) . ?
C01V H01V 0.9500 . ?
C01W H01W 0.9500 . ?
C01X H01X 0.9500 . ?
C01X C01Y 1.386(5) . ?
C01Y H01Y 0.9500 . ?
C020 H020 0.9500 . ?
C020 C023 1.383(6) . ?
C021 H021 0.9500 . ?
C021 C022 1.383(6) . ?
C022 H022 0.9500 . ?
C023 H023 0.9500 . ?
C024 H024 1.0000 . ?
C025 H025 1.0000 . ?
C026 H026 1.0000 . ?
